data_4317224
loop_
_publ_author_name
'Jeremy M. Smith'
'Jeffrey R. Long'

_publ_section_title
;
 First-Row Transition Metal Complexes of the Strongly Donating
 Pentadentate Ligand PY4Im
;
_journal_name_full 'Inorganic Chemistry'
_journal_page_first 11223
_journal_page_last 11230
_journal_paper_doi 10.1021/ic1018407
_journal_volume 49
_journal_year 2010
_chemical_formula_sum 'C31 H29 F20 Fe N9 P3'
_chemical_formula_weight 1056.39
_space_group_IT_number 62
_symmetry_cell_setting orthorhombic
_symmetry_space_group_name_Hall '-P 2ac 2n'
_symmetry_space_group_name_H-M 'P n m a'
_atom_sites_solution_hydrogens geom
_atom_sites_solution_primary direct
_atom_sites_solution_secondary difmap
_audit_creation_method SHELXL-97
_audit_update_record
;
2010-08-07 # Formatted by publCIF
;
_cell_angle_alpha 90.00
_cell_angle_beta 90.00
_cell_angle_gamma 90.00
_cell_formula_units_Z 4
_cell_length_a 14.868(3)
_cell_length_b 21.448(4)
_cell_length_c 14.278(3)
_cell_measurement_temperature 293(2)
_cell_volume 4553.1(16)
_computing_structure_refinement 'SHELXL-97 (Sheldrick, 1997)'
_diffrn_ambient_temperature 293(2)
_diffrn_measured_fraction_theta_full 0.994
_diffrn_measured_fraction_theta_max 0.994
_diffrn_radiation_monochromator graphite
_diffrn_radiation_source 'fine-focus sealed tube'
_diffrn_radiation_type MoK\a
_diffrn_radiation_wavelength 0.71073
_diffrn_reflns_av_R_equivalents 0.0327
_diffrn_reflns_av_sigmaI/netI 0.0307
_diffrn_reflns_limit_h_max 17
_diffrn_reflns_limit_h_min -17
_diffrn_reflns_limit_k_max 25
_diffrn_reflns_limit_k_min -25
_diffrn_reflns_limit_l_max 17
_diffrn_reflns_limit_l_min -15
_diffrn_reflns_number 18420
_diffrn_reflns_theta_full 25.39
_diffrn_reflns_theta_max 25.39
_diffrn_reflns_theta_min 2.74
_exptl_absorpt_coefficient_mu 0.554
_exptl_absorpt_correction_T_max 0.7452
_exptl_absorpt_correction_T_min 0.6939
_exptl_absorpt_correction_type multi-scan
_exptl_absorpt_process_details SADABS
_exptl_crystal_colour Red
_exptl_crystal_density_diffrn 1.541
_exptl_crystal_density_method 'not measured'
_exptl_crystal_description Block
_exptl_crystal_F_000 2116
_exptl_crystal_size_max 0.26
_exptl_crystal_size_mid 0.22
_exptl_crystal_size_min 0.22
_refine_diff_density_max 1.033
_refine_diff_density_min -0.884
_refine_diff_density_rms 0.091
_refine_ls_extinction_method none
_refine_ls_goodness_of_fit_ref 1.086
_refine_ls_hydrogen_treatment mixed
_refine_ls_matrix_type full
_refine_ls_number_parameters 347
_refine_ls_number_reflns 4276
_refine_ls_number_restraints 0
_refine_ls_restrained_S_all 1.086
_refine_ls_R_factor_all 0.0796
_refine_ls_R_factor_gt 0.0626
_refine_ls_shift/su_max 0.014
_refine_ls_shift/su_mean 0.002
_refine_ls_structure_factor_coef Fsqd
_refine_ls_weighting_details 'calc w=1/[\s^2^(Fo^2^)+(0.1218P)^2^+4.4331P] where P=(Fo^2^+2Fc^2^)/3'
_refine_ls_weighting_scheme calc
_refine_ls_wR_factor_gt 0.1867
_refine_ls_wR_factor_ref 0.2000
_reflns_number_gt 3241
_reflns_number_total 4276
_reflns_threshold_expression >2sigma(I)
_cod_data_source_file ic1018407_si_002_7.cif
_cod_data_source_block jms8b
_cod_original_cell_volume 4552.9(16)
_cod_database_code 4317224

loop_
_symmetry_equiv_pos_as_xyz
'x, y, z'
'-x+1/2, -y, z+1/2'
'x+1/2, -y+1/2, -z+1/2'
'-x, y+1/2, -z'
'-x, -y, -z'
'x-1/2, y, -z-1/2'
'-x-1/2, y-1/2, z-1/2'
'x, -y-1/2, z'

loop_
_atom_site_label
_atom_site_type_symbol
_atom_site_fract_x
_atom_site_fract_y
_atom_site_fract_z
_atom_site_U_iso_or_equiv
_atom_site_adp_type
_atom_site_occupancy
_atom_site_symmetry_multiplicity
_atom_site_calc_flag
_atom_site_refinement_flags
_atom_site_disorder_assembly
_atom_site_disorder_group
Fe Fe 0.91569(4) 0.2500 0.99500(4) 0.0246(2) Uani 1 2 d S . .
P1 P 0.51217(11) 0.2500 0.08689(11) 0.0419(4) Uani 1 2 d S . .
P2 P 0.79316(9) 0.05390(5) 0.16995(8) 0.0490(4) Uani 1 1 d . . .
F7 F 0.7257(2) 0.10974(15) 0.1492(2) 0.0790(10) Uani 1 1 d . A .
N12 N 0.83922(19) 0.17997(13) 0.94279(19) 0.0280(6) Uani 1 1 d . . .
F10 F 0.8615(3) -0.00026(18) 0.1937(2) 0.1022(14) Uani 1 1 d . A .
N11 N 1.0009(2) 0.20064(16) 0.8314(2) 0.0381(8) Uani 1 1 d . . .
N14 N 0.8514(3) 0.2500 1.1174(3) 0.0290(9) Uani 1 2 d S . .
N13 N 0.99694(19) 0.32138(14) 1.0322(2) 0.0318(7) Uani 1 1 d . . .
C12 C 0.7515(2) 0.17478(16) 0.9627(3) 0.0311(8) Uani 1 1 d . . .
H12 H 0.7261 0.2023 1.0055 0.037 Uiso 1 1 calc R . .
F1 F 0.4793(5) 0.2500 0.1838(5) 0.263(10) Uani 1 2 d S . .
C24 C 0.7654(5) 0.2500 1.2745(4) 0.0536(17) Uani 1 2 d S . .
H24A H 0.7980 0.2260 1.3200 0.080 Uiso 0.50 1 calc PR . .
H24B H 0.7070 0.2320 1.2653 0.080 Uiso 0.50 1 calc PR . .
H24C H 0.7590 0.2921 1.2966 0.080 Uiso 0.50 1 calc PR . .
C13 C 1.0290(3) 0.32794(19) 1.1192(3) 0.0394(9) Uani 1 1 d . . .
H13 H 1.0119 0.2992 1.1645 0.047 Uiso 1 1 calc R . .
C1 C 0.9773(3) 0.14022(19) 0.8720(3) 0.0400(9) Uani 1 1 d . . .
C23 C 1.0863(3) 0.3756(2) 1.1445(3) 0.0524(11) Uani 1 1 d . . .
H23 H 1.1089 0.3777 1.2052 0.063 Uiso 1 1 calc R . .
C11 C 0.9781(3) 0.2500 0.8798(4) 0.0319(11) Uani 1 2 d S . .
C52 C 0.8760(3) 0.13726(17) 0.8844(3) 0.0348(8) Uani 1 1 d . . .
C14 C 0.8145(3) 0.2500 1.1860(4) 0.0316(11) Uani 1 2 d S . .
C42 C 0.8257(3) 0.09138(19) 0.8426(3) 0.0444(10) Uani 1 1 d . . .
H42 H 0.8530 0.0626 0.8030 0.053 Uiso 1 1 calc R . .
C22 C 0.6977(3) 0.13016(19) 0.9221(3) 0.0405(9) Uani 1 1 d . . .
H22 H 0.6369 0.1283 0.9369 0.049 Uiso 1 1 calc R . .
C21 C 1.0395(3) 0.2190(2) 0.7476(3) 0.0527(11) Uani 1 1 d . . .
H21 H 1.0612 0.1931 0.7005 0.063 Uiso 1 1 calc R . .
C53 C 1.0198(3) 0.36545(18) 0.9680(3) 0.0370(9) Uani 1 1 d . . .
C32 C 0.7340(3) 0.0883(2) 0.8596(3) 0.0456(10) Uani 1 1 d . . .
H32 H 0.6981 0.0589 0.8298 0.055 Uiso 1 1 calc R . .
F4 F 0.6079(5) 0.2500 0.1188(5) 0.238(7) Uani 1 2 d S . .
F3 F 0.5528(8) 0.2500 -0.0145(7) 0.244(9) Uani 1 2 d S . .
F2 F 0.4192(4) 0.2500 0.0522(5) 0.210(6) Uani 1 2 d S . .
C33 C 1.1093(3) 0.4191(2) 1.0807(4) 0.0627(14) Uani 1 1 d . . .
H33 H 1.1479 0.4516 1.0968 0.075 Uiso 1 1 calc R . .
C43 C 1.0747(3) 0.4149(2) 0.9903(4) 0.0561(13) Uani 1 1 d . . .
H43 H 1.0885 0.4450 0.9457 0.067 Uiso 1 1 calc R . .
N1S N 0.0038(3) 0.9336(2) 0.3385(3) 0.0698(12) Uani 1 1 d . . .
C2S C 0.0027(3) 0.9851(3) 0.3590(3) 0.0550(12) Uani 1 1 d . . .
C1S C 0.0000(5) 1.0511(3) 0.3827(5) 0.0843(18) Uani 1 1 d . . .
H1S1 H -0.0059 1.0753 0.3265 0.126 Uiso 1 1 calc R . .
H1S2 H 0.0546 1.0625 0.4143 0.126 Uiso 1 1 calc R . .
H1S3 H -0.0504 1.0590 0.4230 0.126 Uiso 1 1 calc R . .
F5 F 0.5290(11) 0.3074(5) 0.0387(10) 0.320(7) Uani 1 1 d . . .
F6 F 0.5008(17) 0.3019(5) 0.1428(11) 0.478(16) Uani 1 1 d . . .
F8 F 0.8490(8) 0.0670(6) 0.0801(8) 0.089(4) Uani 0.543(19) 1 d P A .
F9 F 0.7398(8) 0.0075(7) 0.1142(18) 0.176(9) Uani 0.543(19) 1 d P A .
F11 F 0.7343(17) 0.0392(7) 0.2551(15) 0.172(11) Uani 0.543(19) 1 d P A .
F12 F 0.8529(12) 0.1027(6) 0.2211(12) 0.133(7) Uani 0.543(19) 1 d P A .
F8A F 0.8699(10) 0.0997(10) 0.162(2) 0.193(13) Uani 0.457(19) 1 d P A 1
F11A F 0.7902(13) 0.0637(9) 0.2773(8) 0.116(8) Uani 0.457(19) 1 d P A 1
F12A F 0.791(2) 0.0372(11) 0.0648(8) 0.172(13) Uani 0.457(19) 1 d P A 1
F9A F 0.7096(11) 0.0105(9) 0.1873(18) 0.139(10) Uani 0.457(19) 1 d P A 1
H3 H 1.001(3) 0.1075(19) 0.831(3) 0.035(10) Uiso 1 1 d . . .

loop_
_atom_site_aniso_label
_atom_site_aniso_U_11
_atom_site_aniso_U_22
_atom_site_aniso_U_33
_atom_site_aniso_U_23
_atom_site_aniso_U_13
_atom_site_aniso_U_12
Fe 0.0245(4) 0.0260(4) 0.0232(4) 0.000 0.0009(3) 0.000
P1 0.0385(9) 0.0465(9) 0.0407(8) 0.000 0.0015(6) 0.000
P2 0.0584(8) 0.0396(6) 0.0490(7) 0.0126(5) 0.0157(5) 0.0063(5)
F7 0.088(2) 0.0670(19) 0.083(2) 0.0185(17) 0.0128(17) 0.0273(17)
N12 0.0301(16) 0.0281(15) 0.0257(14) 0.0006(12) 0.0013(12) 0.0008(12)
F10 0.138(3) 0.101(3) 0.069(2) 0.0318(19) 0.034(2) 0.076(2)
N11 0.0356(18) 0.048(2) 0.0304(17) -0.0046(14) 0.0063(13) 0.0024(15)
N14 0.032(2) 0.029(2) 0.027(2) 0.000 0.0002(18) 0.000
N13 0.0263(16) 0.0325(16) 0.0365(17) -0.0025(13) 0.0018(13) -0.0050(12)
C12 0.034(2) 0.0269(18) 0.0323(18) 0.0007(15) -0.0026(15) 0.0010(15)
F1 0.103(6) 0.63(3) 0.060(4) 0.000 0.018(4) 0.000
C24 0.051(4) 0.079(5) 0.031(3) 0.000 0.013(3) 0.000
C13 0.038(2) 0.043(2) 0.038(2) -0.0041(17) -0.0033(16) -0.0073(17)
C1 0.045(2) 0.038(2) 0.037(2) -0.0114(17) 0.0066(17) 0.0082(18)
C23 0.048(3) 0.058(3) 0.051(3) -0.011(2) -0.011(2) -0.013(2)
C11 0.025(3) 0.038(3) 0.032(3) 0.000 0.002(2) 0.000
C52 0.039(2) 0.0332(19) 0.0316(19) -0.0064(15) 0.0021(16) 0.0033(16)
C14 0.029(3) 0.034(3) 0.032(3) 0.000 0.000(2) 0.000
C42 0.053(3) 0.041(2) 0.039(2) -0.0144(18) 0.0040(19) -0.0007(19)
C22 0.038(2) 0.042(2) 0.042(2) 0.0014(18) -0.0063(17) -0.0073(18)
C21 0.053(3) 0.069(3) 0.036(2) -0.007(2) 0.0171(19) 0.004(2)
C53 0.033(2) 0.037(2) 0.041(2) 0.0063(17) 0.0048(16) -0.0060(16)
C32 0.050(3) 0.043(2) 0.044(2) -0.0122(19) -0.0024(19) -0.0092(19)
F4 0.066(4) 0.56(2) 0.085(5) 0.000 -0.009(3) 0.000
F3 0.145(8) 0.49(3) 0.097(6) 0.000 0.022(5) 0.000
F2 0.072(4) 0.470(19) 0.086(5) 0.000 -0.007(3) 0.000
C33 0.053(3) 0.058(3) 0.077(4) -0.011(3) -0.006(2) -0.026(2)
C43 0.050(3) 0.050(3) 0.068(3) 0.002(2) 0.006(2) -0.020(2)
N1S 0.072(3) 0.073(3) 0.065(3) -0.014(2) 0.006(2) -0.006(2)
C2S 0.050(3) 0.070(3) 0.045(3) -0.005(2) 0.003(2) -0.005(2)
C1S 0.100(5) 0.072(4) 0.081(4) -0.012(3) -0.006(4) 0.001(3)
F5 0.48(2) 0.172(10) 0.305(15) 0.085(9) 0.120(15) -0.043(11)
F6 1.01(5) 0.130(8) 0.299(17) -0.084(9) 0.24(2) -0.065(15)
F8 0.080(6) 0.120(9) 0.066(7) 0.050(6) 0.036(5) 0.037(5)
F9 0.115(8) 0.114(9) 0.30(2) -0.120(12) 0.045(11) -0.058(7)
F11 0.24(2) 0.113(12) 0.167(15) 0.101(10) 0.176(14) 0.112(12)
F12 0.170(14) 0.090(8) 0.138(12) -0.035(8) -0.079(10) 0.020(8)
F8A 0.089(9) 0.188(19) 0.30(3) 0.11(2) 0.018(15) -0.086(10)
F11A 0.153(15) 0.144(15) 0.051(6) -0.018(8) -0.029(8) 0.059(11)
F12A 0.30(3) 0.18(2) 0.042(5) -0.018(8) -0.034(11) 0.17(2)
F9A 0.077(9) 0.119(13) 0.22(2) 0.093(13) -0.051(11) -0.053(9)

loop_
_atom_type_symbol
_atom_type_description
_atom_type_scat_dispersion_real
_atom_type_scat_dispersion_imag
_atom_type_scat_source
C C 0.0033 0.0016 'International Tables Vol C Tables 4.2.6.8 and 6.1.1.4'
H H 0.0000 0.0000 'International Tables Vol C Tables 4.2.6.8 and 6.1.1.4'
N N 0.0061 0.0033 'International Tables Vol C Tables 4.2.6.8 and 6.1.1.4'
F F 0.0171 0.0103 'International Tables Vol C Tables 4.2.6.8 and 6.1.1.4'
P P 0.1023 0.0942 'International Tables Vol C Tables 4.2.6.8 and 6.1.1.4'
Fe Fe 0.3463 0.8444 'International Tables Vol C Tables 4.2.6.8 and 6.1.1.4'

loop_
_geom_angle_atom_site_label_1
_geom_angle_atom_site_label_2
_geom_angle_atom_site_label_3
_geom_angle
_geom_angle_site_symmetry_1
_geom_angle_site_symmetry_3
_geom_angle_publ_flag
C11 Fe N14 179.3(2) . . ?
C11 Fe N13 86.31(13) . . ?
N14 Fe N13 93.21(12) . . ?
C11 Fe N13 86.31(13) . 8_565 ?
N14 Fe N13 93.21(12) . 8_565 ?
N13 Fe N13 98.47(18) . 8_565 ?
C11 Fe N12 87.42(13) . . ?
N14 Fe N12 93.08(12) . . ?
N13 Fe N12 173.56(12) . . ?
N13 Fe N12 82.57(12) 8_565 . ?
C11 Fe N12 87.42(13) . 8_565 ?
N14 Fe N12 93.08(11) . 8_565 ?
N13 Fe N12 82.57(12) . 8_565 ?
N13 Fe N12 173.56(12) 8_565 8_565 ?
N12 Fe N12 95.70(16) . 8_565 ?
F6 P1 F6 107.5(12) . 8_565 ?
F6 P1 F5 66.8(6) . . ?
F6 P1 F5 172.9(12) 8_565 . ?
F6 P1 F5 172.9(12) . 8_565 ?
F6 P1 F5 66.8(6) 8_565 8_565 ?
F5 P1 F5 118.5(12) . 8_565 ?
F6 P1 F1 54.1(6) . . ?
F6 P1 F1 54.1(6) 8_565 . ?
F5 P1 F1 120.7(6) . . ?
F5 P1 F1 120.7(6) 8_565 . ?
F6 P1 F2 94.6(11) . . ?
F6 P1 F2 94.6(11) 8_565 . ?
F5 P1 F2 90.1(7) . . ?
F5 P1 F2 90.1(7) 8_565 . ?
F1 P1 F2 90.3(4) . . ?
F6 P1 F4 86.6(11) . . ?
F6 P1 F4 86.6(11) 8_565 . ?
F5 P1 F4 88.9(7) . . ?
F5 P1 F4 88.9(7) 8_565 . ?
F1 P1 F4 91.7(4) . . ?
F2 P1 F4 178.0(4) . . ?
F6 P1 F3 125.5(6) . . ?
F6 P1 F3 125.5(6) 8_565 . ?
F5 P1 F3 59.3(6) . . ?
F5 P1 F3 59.3(6) 8_565 . ?
F1 P1 F3 176.8(6) . . ?
F2 P1 F3 92.9(5) . . ?
F4 P1 F3 85.1(5) . . ?
F9 P2 F8A 142.2(13) . . ?
F9 P2 F11 89.0(10) . . ?
F8A P2 F11 128.8(14) . . ?
F9 P2 F12A 47.1(10) . . ?
F8A P2 F12A 95.3(14) . . ?
F11 P2 F12A 135.5(15) . . ?
F9 P2 F11A 126.9(10) . . ?
F8A P2 F11A 90.5(12) . . ?
F11 P2 F11A 39.2(9) . . ?
F12A P2 F11A 173.7(13) . . ?
F9 P2 F8 88.0(8) . . ?
F8A P2 F8 54.2(11) . . ?
F11 P2 F8 176.9(12) . . ?
F12A P2 F8 41.4(11) . . ?
F11A P2 F8 143.9(9) . . ?
F9 P2 F12 175.7(10) . . ?
F8A P2 F12 33.5(10) . . ?
F11 P2 F12 95.3(10) . . ?
F12A P2 F12 128.6(13) . . ?
F11A P2 F12 57.3(7) . . ?
F8 P2 F12 87.7(8) . . ?
F9 P2 F9A 43.4(8) . . ?
F8A P2 F9A 173.9(14) . . ?
F11 P2 F9A 45.6(8) . . ?
F12A P2 F9A 90.0(13) . . ?
F11A P2 F9A 84.4(9) . . ?
F8 P2 F9A 131.3(10) . . ?
F12 P2 F9A 140.9(10) . . ?
F9 P2 F10 88.1(7) . . ?
F8A P2 F10 90.5(8) . . ?
F11 P2 F10 92.6(5) . . ?
F12A P2 F10 92.9(5) . . ?
F11A P2 F10 84.6(6) . . ?
F8 P2 F10 88.1(4) . . ?
F12 P2 F10 91.5(5) . . ?
F9A P2 F10 92.3(7) . . ?
F9 P2 F7 93.9(7) . . ?
F8A P2 F7 88.4(8) . . ?
F11 P2 F7 86.7(5) . . ?
F12A P2 F7 88.9(5) . . ?
F11A P2 F7 93.7(6) . . ?
F8 P2 F7 92.7(4) . . ?
F12 P2 F7 86.6(5) . . ?
F9A P2 F7 88.6(7) . . ?
F10 P2 F7 177.9(2) . . ?
C12 N12 C52 117.9(3) . . ?
C12 N12 Fe 122.0(2) . . ?
C52 N12 Fe 120.1(2) . . ?
C11 N11 C21 109.5(4) . . ?
C11 N11 C1 116.4(3) . . ?
C21 N11 C1 134.0(3) . . ?
C14 N14 Fe 179.4(4) . . ?
C13 N13 C53 117.6(3) . . ?
C13 N13 Fe 122.5(3) . . ?
C53 N13 Fe 119.9(3) . . ?
N12 C12 C22 122.3(3) . . ?
F6 F1 F6 118.2(13) . 8_565 ?
F6 F1 P1 59.5(6) . . ?
F6 F1 P1 59.5(6) 8_565 . ?
N13 C13 C23 122.8(4) . . ?
N11 C1 C53 109.3(3) . 8_565 ?
N11 C1 C52 108.8(3) . . ?
C53 C1 C52 107.8(3) 8_565 . ?
C33 C23 C13 119.5(4) . . ?
N11 C11 N11 107.9(5) . 8_565 ?
N11 C11 Fe 126.0(2) . . ?
N11 C11 Fe 126.0(2) 8_565 . ?
N12 C52 C42 122.3(4) . . ?
N12 C52 C1 116.4(3) . . ?
C42 C52 C1 121.3(3) . . ?
N14 C14 C24 179.3(6) . . ?
C52 C42 C32 119.5(4) . . ?
C32 C22 C12 120.0(4) . . ?
C21 C21 N11 106.5(2) 8_565 . ?
N13 C53 C43 121.9(4) . . ?
N13 C53 C1 116.7(3) . 8_565 ?
C43 C53 C1 121.3(4) . 8_565 ?
C22 C32 C42 117.9(4) . . ?
F5 F3 F5 111.6(10) . 8_565 ?
F5 F3 P1 55.8(5) . . ?
F5 F3 P1 55.8(5) 8_565 . ?
C23 C33 C43 119.1(4) . . ?
C53 C43 C33 119.0(4) . . ?
N1S C2S C1S 178.5(6) . . ?
P1 F5 F3 64.9(7) . . ?
P1 F5 F6 55.0(5) . . ?
F3 F5 F6 119.4(9) . . ?
F1 F6 P1 66.4(6) . . ?
F1 F6 F5 124.4(9) . . ?
P1 F6 F5 58.2(6) . . ?
F12A F8 F8A 129.4(13) . . ?
F12A F8 P2 68.8(9) . . ?
F8A F8 P2 61.3(6) . . ?
F9A F9 F12A 138.4(15) . . ?
F9A F9 P2 71.6(10) . . ?
F12A F9 P2 68.2(9) . . ?
F11A F11 F9A 138.8(15) . . ?
F11A F11 P2 71.3(9) . . ?
F9A F11 P2 69.0(7) . . ?
F8A F12 F11A 131(2) . . ?
F8A F12 P2 70.4(15) . . ?
F11A F12 P2 61.1(7) . . ?
F12 F8A F8 140.6(19) . . ?
F12 F8A P2 76.1(12) . . ?
F8 F8A P2 64.5(9) . . ?
F11 F11A F12 128.6(15) . . ?
F11 F11A P2 69.4(9) . . ?
F12 F11A P2 61.6(7) . . ?
F8 F12A F9 133.0(15) . . ?
F8 F12A P2 69.8(9) . . ?
F9 F12A P2 64.6(8) . . ?
F9 F9A F11 130.2(15) . . ?
F9 F9A P2 65.0(8) . . ?
F11 F9A P2 65.4(7) . . ?

loop_
_geom_bond_atom_site_label_1
_geom_bond_atom_site_label_2
_geom_bond_distance
_geom_bond_site_symmetry_2
_geom_bond_publ_flag
Fe C11 1.889(5) . ?
Fe N14 1.991(4) . ?
Fe N13 2.021(3) . ?
Fe N13 2.021(3) 8_565 ?
Fe N12 2.026(3) . ?
Fe N12 2.026(3) 8_565 ?
P1 F6 1.381(9) . ?
P1 F6 1.381(9) 8_565 ?
P1 F5 1.433(9) . ?
P1 F5 1.433(9) 8_565 ?
P1 F1 1.468(8) . ?
P1 F2 1.469(6) . ?
P1 F4 1.494(7) . ?
P1 F3 1.569(10) . ?
P2 F9 1.501(11) . ?
P2 F8A 1.509(12) . ?
P2 F11 1.530(8) . ?
P2 F12A 1.543(10) . ?
P2 F11A 1.548(11) . ?
P2 F8 1.553(7) . ?
P2 F12 1.555(11) . ?
P2 F9A 1.572(11) . ?
P2 F10 1.580(3) . ?
P2 F7 1.590(3) . ?
N12 C12 1.339(5) . ?
N12 C52 1.353(5) . ?
N11 C11 1.309(4) . ?
N11 C21 1.384(5) . ?
N11 C1 1.463(5) . ?
N14 C14 1.123(7) . ?
N13 C13 1.338(5) . ?
N13 C53 1.360(5) . ?
C12 C22 1.375(5) . ?
F1 F6 1.298(13) . ?
F1 F6 1.298(13) 8_565 ?
C24 C14 1.460(8) . ?
C13 C23 1.379(6) . ?
C1 C53 1.515(6) 8_565 ?
C1 C52 1.518(6) . ?
C23 C33 1.350(7) . ?
C11 N11 1.309(4) 8_565 ?
C52 C42 1.372(5) . ?
C42 C32 1.387(6) . ?
C22 C32 1.375(6) . ?
C21 C21 1.330(9) 8_565 ?
C53 C43 1.375(6) . ?
C53 C1 1.515(6) 8_565 ?
F3 F5 1.490(13) . ?
F3 F5 1.490(13) 8_565 ?
C33 C43 1.392(7) . ?
N1S C2S 1.144(6) . ?
C2S C1S 1.455(8) . ?
F5 F6 1.549(15) . ?
F8 F12A 1.09(3) . ?
F8 F8A 1.40(3) . ?
F9 F9A 1.14(2) . ?
F9 F12A 1.22(2) . ?
F11 F11A 1.03(2) . ?
F11 F9A 1.20(2) . ?
F12 F8A 0.88(3) . ?
F12 F11A 1.49(2) . ?
